data_7235018
loop_
_publ_author_name
'Jie Yang'
'Qingxun Guo'
'Xiaodong Wen'
'Xuming Gao'
'Qian Peng'
'Qianqian Li'
'Dongge Ma'
'Zhen Li'

_publ_section_title
;
 Pyrene-based blue AIEgens: tunable intramolecular conjugation, good hole
 mobility and reversible mechanochromism
;
_journal_name_full 'Journal of Materials Chemistry C'
_journal_page_first 8506
_journal_page_last 8513
_journal_paper_doi 10.1039/C6TC02533A
_journal_volume 4
_journal_year 2016
_chemical_formula_sum 'C34 H34 Br2'
_chemical_formula_weight 602.45
_space_group_crystal_system triclinic
_space_group_IT_number 2
_space_group_name_Hall '-P 1'
_space_group_name_H-M_alt 'P -1'
_atom_sites_solution_hydrogens geom
_cell_angle_alpha 73.632(13)
_cell_angle_beta 79.944(12)
_cell_angle_gamma 89.367(13)
_cell_formula_units_Z 2
_cell_length_a 10.167(11)
_cell_length_b 10.880(11)
_cell_length_c 14.496(15)
_cell_measurement_reflns_used 8802
_cell_measurement_temperature 296(2)
_cell_measurement_theta_max 23.17
_cell_measurement_theta_min 2.30
_cell_volume 1514(3)
_computing_structure_refinement 'SHELXL-2014/7 (Sheldrick, 2014)'
_diffrn_ambient_temperature 296(2)
_diffrn_measured_fraction_theta_full 0.997
_diffrn_measured_fraction_theta_max 0.997
_diffrn_measurement_device_type 'CCD area detector'
_diffrn_radiation_type MoK\a
_diffrn_radiation_wavelength 0.71073
_diffrn_reflns_av_R_equivalents 0.0886
_diffrn_reflns_av_unetI/netI 0.1186
_diffrn_reflns_Laue_measured_fraction_full 0.997
_diffrn_reflns_Laue_measured_fraction_max 0.997
_diffrn_reflns_limit_h_max 12
_diffrn_reflns_limit_h_min -12
_diffrn_reflns_limit_k_max 13
_diffrn_reflns_limit_k_min -13
_diffrn_reflns_limit_l_max 17
_diffrn_reflns_limit_l_min -17
_diffrn_reflns_number 33585
_diffrn_reflns_point_group_measured_fraction_full 0.997
_diffrn_reflns_point_group_measured_fraction_max 0.997
_diffrn_reflns_theta_full 25.242
_diffrn_reflns_theta_max 25.997
_diffrn_reflns_theta_min 1.488
_exptl_absorpt_coefficient_mu 2.697
_exptl_crystal_density_diffrn 1.322
_exptl_crystal_description block
_exptl_crystal_F_000 616
_exptl_crystal_preparation ', Luminescent'
_exptl_crystal_recrystallization_method 'Re-crystallisation from solvent'
_refine_diff_density_max 0.576
_refine_diff_density_min -0.416
_refine_diff_density_rms 0.083
_refine_ls_extinction_coef .
_refine_ls_extinction_method none
_refine_ls_goodness_of_fit_ref 1.091
_refine_ls_hydrogen_treatment constr
_refine_ls_matrix_type full
_refine_ls_number_parameters 331
_refine_ls_number_reflns 5944
_refine_ls_number_restraints 36
_refine_ls_restrained_S_all 1.095
_refine_ls_R_factor_all 0.1025
_refine_ls_R_factor_gt 0.0472
_refine_ls_shift/su_max 0.000
_refine_ls_shift/su_mean 0.000
_refine_ls_structure_factor_coef Fsqd
_refine_ls_weighting_details 'w=1/[\s^2^(Fo^2^)+0.1504P] where P=(Fo^2^+2Fc^2^)/3'
_refine_ls_weighting_scheme calc
_refine_ls_wR_factor_gt 0.1352
_refine_ls_wR_factor_ref 0.1494
_reflns_Friedel_coverage 0.000
_reflns_Friedel_fraction_full .
_reflns_Friedel_fraction_max .
_reflns_number_gt 3926
_reflns_number_total 5944
_reflns_threshold_expression 'I > 2\s(I)'
_cod_data_source_file J-Mater-Chem-C-2016-4-8506.cif
_cod_data_source_block a00101
_cod_depositor_comments
;

2025-01-30
Z value and formula fixed to values more according to usual
chemical conventions.                 miguel
;
_cod_original_formula_sum 'C2.19 H2.19 Br0.13'
_cod_original_formula_weight 38.87
_cod_original_formula_units_Z 31
_cod_database_code 7235018
_shelx_space_group_comment
;
The symmetry employed for this shelxl refinement is uniquely defined
by the following loop, which should always be used as a source of
symmetry information in preference to the above space-group names.
They are only intended as comments.
;

loop_
_space_group_symop_operation_xyz
'x, y, z'
'-x, -y, -z'

loop_
_atom_site_label
_atom_site_type_symbol
_atom_site_fract_x
_atom_site_fract_y
_atom_site_fract_z
_atom_site_U_iso_or_equiv
_atom_site_adp_type
_atom_site_occupancy
_atom_site_site_symmetry_order
_atom_site_calc_flag
_atom_site_refinement_flags_posn
_atom_site_refinement_flags_adp
_atom_site_refinement_flags_occupancy
_atom_site_disorder_assembly
_atom_site_disorder_group
Br1 Br 0.99864(4) 0.43702(4) 0.21693(3) 0.07519(19) Uani 1 1 d . . . . .
Br2 Br 0.73798(7) 0.82930(6) -0.44460(3) 0.1114(2) Uani 1 1 d . . . . .
C1 C 0.5653(3) 0.7220(3) 0.0006(2) 0.0432(7) Uani 1 1 d . . . . .
C2 C 0.6058(3) 0.7504(3) -0.1077(2) 0.0448(7) Uani 1 1 d . . . . .
C3 C 0.8032(3) 0.6832(4) 0.0187(2) 0.0517(8) Uani 1 1 d . . . . .
H3 H 0.8281 0.7459 -0.0406 0.062 Uiso 1 1 calc R U . . .
C4 C 0.9017(3) 0.6211(4) 0.0668(3) 0.0557(9) Uani 1 1 d . . . . .
H4 H 0.9915 0.6428 0.0412 0.067 Uiso 1 1 calc R U . . .
C5 C 0.1774(3) 0.9437(3) -0.1502(2) 0.0471(8) Uani 1 1 d . . . . .
C6 C 0.2181(3) 0.9987(4) -0.0834(2) 0.0525(8) Uani 1 1 d . . . . .
H6 H 0.1892 1.0795 -0.0815 0.063 Uiso 1 1 calc R U . . .
C7 C 0.4455(3) 0.7582(3) 0.0414(2) 0.0438(7) Uani 1 1 d . . . . .
C8 C 0.8646(3) 0.5274(3) 0.1528(2) 0.0507(8) Uani 1 1 d . . . . .
C9 C 0.6679(3) 0.6548(3) 0.0562(2) 0.0420(7) Uani 1 1 d . . . . .
C10 C 0.6344(3) 0.5576(3) 0.1438(2) 0.0463(7) Uani 1 1 d . . . . .
H10 H 0.5448 0.5351 0.1698 0.056 Uiso 1 1 calc R U . . .
C11 C 0.2999(3) 0.9366(3) -0.0200(2) 0.0514(8) Uani 1 1 d . . . . .
H11 H 0.3240 0.9758 0.0243 0.062 Uiso 1 1 calc R U . . .
C12 C 0.4021(3) 0.7423(3) 0.1477(2) 0.0435(7) Uani 1 1 d . . . . .
C13 C 0.6093(3) 0.8725(4) -0.1692(2) 0.0531(8) Uani 1 1 d . . . . .
H13 H 0.5851 0.9400 -0.1430 0.064 Uiso 1 1 calc R U . . .
C14 C 0.4794(3) 0.7815(4) 0.2046(2) 0.0506(8) Uani 1 1 d . . . . .
H14 H 0.5621 0.8229 0.1755 0.061 Uiso 1 1 calc R U . . .
C15 C 0.0945(3) 1.0191(4) -0.2243(3) 0.0564(9) Uani 1 1 d . . . . .
C16 C 0.2778(3) 0.6853(4) 0.1943(2) 0.0523(8) Uani 1 1 d . . . . .
H16 H 0.2217 0.6608 0.1578 0.063 Uiso 1 1 calc R U . . .
C17 C 0.3467(3) 0.8179(3) -0.0209(2) 0.0428(7) Uani 1 1 d . . . . .
C18 C 0.7313(3) 0.4944(3) 0.1925(2) 0.0487(8) Uani 1 1 d . . . . .
H18 H 0.7076 0.4304 0.2512 0.058 Uiso 1 1 calc R U . . .
C19 C 0.6449(3) 0.6517(3) -0.1486(2) 0.0511(8) Uani 1 1 d . . . . .
H19 H 0.6461 0.5688 -0.1079 0.061 Uiso 1 1 calc R U . . .
C20 C 0.2171(3) 0.8221(4) -0.1454(3) 0.0587(9) Uani 1 1 d . . . . .
H20 H 0.1872 0.7798 -0.1858 0.070 Uiso 1 1 calc R U . . .
C21 C 0.3005(3) 0.7593(4) -0.0823(3) 0.0556(9) Uani 1 1 d . . . . .
H21 H 0.3255 0.6767 -0.0816 0.067 Uiso 1 1 calc R U . . .
C22 C 0.6829(4) 0.7960(4) -0.3072(3) 0.0623(10) Uani 1 1 d . . . . .
C23 C 0.2352(3) 0.6641(4) 0.2932(3) 0.0596(9) Uani 1 1 d . . . . .
H23 H 0.1517 0.6241 0.3218 0.072 Uiso 1 1 calc R U . . .
C24 C 0.6820(3) 0.6742(4) -0.2487(3) 0.0593(9) Uani 1 1 d . . . . .
H24 H 0.7058 0.6069 -0.2753 0.071 Uiso 1 1 calc R U . . .
C25 C 0.3130(4) 0.7005(4) 0.3514(3) 0.0556(9) Uani 1 1 d . . . . .
C26 C 0.4363(3) 0.7604(4) 0.3038(3) 0.0583(9) Uani 1 1 d . . . . .
H26 H 0.4915 0.7871 0.3399 0.070 Uiso 1 1 calc R U . . .
C27 C 0.6483(4) 0.8976(4) -0.2697(3) 0.0655(10) Uani 1 1 d . . . . .
H27 H 0.6510 0.9808 -0.3106 0.079 Uiso 1 1 calc R U . . .
C28 C 0.2639(4) 0.6734(5) 0.4608(3) 0.0743(12) Uani 1 1 d . . . . .
C29 C -0.0390(5) 1.0445(7) -0.1723(4) 0.133(3) Uani 1 1 d . U . . .
H29A H -0.0279 1.1055 -0.1374 0.200 Uiso 1 1 calc R U . . .
H29B H -0.0787 0.9660 -0.1271 0.200 Uiso 1 1 calc R U . . .
H29C H -0.0960 1.0782 -0.2190 0.200 Uiso 1 1 calc R U . . .
C30 C 0.0674(8) 0.9468(7) -0.2950(5) 0.141(3) Uani 1 1 d . U . . .
H30A H 0.0136 0.9971 -0.3388 0.211 Uiso 1 1 calc R U . . .
H30B H 0.0208 0.8667 -0.2591 0.211 Uiso 1 1 calc R U . . .
H30C H 0.1507 0.9308 -0.3317 0.211 Uiso 1 1 calc R U . . .
C31 C 0.1331(7) 0.7435(8) 0.4780(4) 0.152(3) Uani 1 1 d . U . . .
H31A H 0.0612 0.6992 0.4641 0.228 Uiso 1 1 calc R U . . .
H31B H 0.1433 0.8297 0.4357 0.228 Uiso 1 1 calc R U . . .
H31C H 0.1136 0.7452 0.5448 0.228 Uiso 1 1 calc R U . . .
C32 C 0.3589(8) 0.7340(7) 0.5098(4) 0.145(3) Uani 1 1 d . U . . .
H32A H 0.3216 0.7196 0.5777 0.217 Uiso 1 1 calc R U . . .
H32B H 0.3699 0.8245 0.4784 0.217 Uiso 1 1 calc R U . . .
H32C H 0.4443 0.6957 0.5037 0.217 Uiso 1 1 calc R U . . .
C33 C 0.1707(6) 1.1394(7) -0.2860(5) 0.140(3) Uani 1 1 d . U . . .
H33A H 0.2553 1.1182 -0.3178 0.210 Uiso 1 1 calc R U . . .
H33B H 0.1853 1.1923 -0.2455 0.210 Uiso 1 1 calc R U . . .
H33C H 0.1205 1.1849 -0.3344 0.210 Uiso 1 1 calc R U . . .
C34 C 0.2487(9) 0.5357(6) 0.5086(4) 0.171(4) Uani 1 1 d . U . . .
H34A H 0.2063 0.4948 0.4701 0.256 Uiso 1 1 calc R U . . .
H34B H 0.1946 0.5206 0.5723 0.256 Uiso 1 1 calc R U . . .
H34C H 0.3350 0.5012 0.5147 0.256 Uiso 1 1 calc R U . . .

loop_
_atom_site_aniso_label
_atom_site_aniso_U_11
_atom_site_aniso_U_22
_atom_site_aniso_U_33
_atom_site_aniso_U_23
_atom_site_aniso_U_13
_atom_site_aniso_U_12
Br1 0.0609(2) 0.0791(3) 0.0870(3) -0.0109(2) -0.0389(2) 0.0128(2)
Br2 0.1501(5) 0.1303(5) 0.0440(3) -0.0226(3) 0.0041(3) 0.0168(4)
C1 0.0430(15) 0.0439(19) 0.0416(17) -0.0109(14) -0.0071(13) 0.0058(14)
C2 0.0402(15) 0.054(2) 0.0406(16) -0.0125(14) -0.0094(13) 0.0093(15)
C3 0.0458(16) 0.055(2) 0.0469(18) -0.0036(15) -0.0064(14) 0.0039(16)
C4 0.0383(15) 0.064(2) 0.061(2) -0.0120(18) -0.0071(15) 0.0013(16)
C5 0.0404(15) 0.054(2) 0.0428(17) -0.0089(14) -0.0049(13) 0.0061(15)
C6 0.0564(18) 0.050(2) 0.054(2) -0.0181(15) -0.0133(15) 0.0194(17)
C7 0.0437(15) 0.0437(19) 0.0441(17) -0.0124(14) -0.0080(13) 0.0025(14)
C8 0.0503(17) 0.053(2) 0.055(2) -0.0175(16) -0.0242(15) 0.0082(16)
C9 0.0409(14) 0.0461(19) 0.0394(16) -0.0119(13) -0.0089(12) 0.0059(14)
C10 0.0408(15) 0.048(2) 0.0469(18) -0.0117(14) -0.0040(13) 0.0015(15)
C11 0.0560(18) 0.060(2) 0.0461(18) -0.0251(16) -0.0131(15) 0.0148(17)
C12 0.0387(14) 0.046(2) 0.0450(17) -0.0123(13) -0.0077(12) 0.0117(14)
C13 0.061(2) 0.052(2) 0.0457(19) -0.0144(15) -0.0074(15) 0.0087(17)
C14 0.0469(16) 0.059(2) 0.0457(18) -0.0158(15) -0.0057(14) 0.0015(16)
C15 0.0548(18) 0.057(2) 0.051(2) -0.0023(16) -0.0144(15) 0.0117(18)
C16 0.0412(15) 0.065(2) 0.0496(19) -0.0151(16) -0.0062(14) 0.0040(16)
C17 0.0400(14) 0.0458(19) 0.0427(16) -0.0126(13) -0.0077(12) 0.0082(14)
C18 0.0554(18) 0.048(2) 0.0398(17) -0.0059(14) -0.0113(14) 0.0019(16)
C19 0.0551(18) 0.046(2) 0.0516(19) -0.0136(15) -0.0077(15) 0.0123(16)
C20 0.0586(19) 0.066(3) 0.064(2) -0.0305(19) -0.0267(17) 0.0152(19)
C21 0.0586(19) 0.049(2) 0.071(2) -0.0276(17) -0.0267(17) 0.0170(18)
C22 0.066(2) 0.077(3) 0.0423(19) -0.0175(18) -0.0056(16) 0.010(2)
C23 0.0452(17) 0.068(3) 0.056(2) -0.0088(17) 0.0023(15) 0.0018(18)
C24 0.0581(19) 0.074(3) 0.052(2) -0.0288(19) -0.0085(16) 0.0151(19)
C25 0.062(2) 0.057(2) 0.0432(18) -0.0102(15) -0.0032(15) 0.0132(18)
C26 0.059(2) 0.069(3) 0.052(2) -0.0227(18) -0.0141(16) 0.0082(19)
C27 0.083(3) 0.063(3) 0.043(2) -0.0049(17) -0.0077(18) 0.004(2)
C28 0.080(3) 0.083(3) 0.047(2) -0.005(2) -0.0004(19) 0.009(2)
C29 0.063(3) 0.192(7) 0.105(4) 0.020(4) -0.015(3) 0.047(4)
C30 0.200(7) 0.131(6) 0.134(5) -0.057(4) -0.117(5) 0.071(5)
C31 0.162(6) 0.200(8) 0.073(4) -0.033(4) 0.019(4) 0.076(6)
C32 0.200(7) 0.185(7) 0.045(3) -0.028(3) -0.018(3) -0.028(6)
C33 0.127(5) 0.154(6) 0.102(4) 0.049(4) -0.059(4) -0.036(4)
C34 0.321(11) 0.104(5) 0.051(3) 0.008(3) 0.013(5) 0.019(6)

loop_
_atom_type_symbol
_atom_type_description
_atom_type_scat_dispersion_real
_atom_type_scat_dispersion_imag
_atom_type_scat_source
C C 0.0033 0.0016 'International Tables Vol C Tables 4.2.6.8 and 6.1.1.4'
H H 0.0000 0.0000 'International Tables Vol C Tables 4.2.6.8 and 6.1.1.4'
Br Br -0.2901 2.4595 'International Tables Vol C Tables 4.2.6.8 and 6.1.1.4'

loop_
_geom_angle_atom_site_label_1
_geom_angle_atom_site_label_2
_geom_angle_atom_site_label_3
_geom_angle
_geom_angle_site_symmetry_1
_geom_angle_site_symmetry_3
C7 C1 C9 124.9(3) . .
C7 C1 C2 121.3(3) . .
C9 C1 C2 113.8(3) . .
C13 C2 C19 118.0(3) . .
C13 C2 C1 122.1(3) . .
C19 C2 C1 119.8(3) . .
C4 C3 C9 122.0(3) . .
C8 C4 C3 118.8(3) . .
C20 C5 C6 116.1(3) . .
C20 C5 C15 123.5(3) . .
C6 C5 C15 120.4(3) . .
C11 C6 C5 121.7(3) . .
C1 C7 C12 124.5(3) . .
C1 C7 C17 120.4(3) . .
C12 C7 C17 115.0(3) . .
C4 C8 C18 121.5(3) . .
C4 C8 Br1 119.2(3) . .
C18 C8 Br1 119.4(3) . .
C3 C9 C10 117.4(3) . .
C3 C9 C1 120.1(3) . .
C10 C9 C1 122.4(3) . .
C18 C10 C9 121.4(3) . .
C17 C11 C6 121.3(3) . .
C14 C12 C16 116.8(3) . .
C14 C12 C7 123.7(3) . .
C16 C12 C7 119.6(3) . .
C2 C13 C27 121.5(3) . .
C26 C14 C12 121.3(3) . .
C33 C15 C29 112.6(5) . .
C33 C15 C30 105.7(5) . .
C29 C15 C30 106.6(5) . .
C33 C15 C5 109.4(3) . .
C29 C15 C5 109.9(3) . .
C30 C15 C5 112.7(3) . .
C23 C16 C12 121.8(3) . .
C11 C17 C21 117.3(3) . .
C11 C17 C7 120.3(3) . .
C21 C17 C7 122.3(3) . .
C10 C18 C8 119.1(3) . .
C24 C19 C2 121.5(3) . .
C5 C20 C21 122.3(3) . .
C17 C21 C20 120.9(3) . .
C24 C22 C27 121.8(3) . .
C24 C22 Br2 119.4(3) . .
C27 C22 Br2 118.8(3) . .
C16 C23 C25 122.0(3) . .
C22 C24 C19 118.8(3) . .
C23 C25 C26 116.0(3) . .
C23 C25 C28 120.6(4) . .
C26 C25 C28 123.4(3) . .
C14 C26 C25 122.1(3) . .
C22 C27 C13 118.4(4) . .
C34 C28 C25 111.0(4) . .
C34 C28 C31 112.6(6) . .
C25 C28 C31 109.0(4) . .
C34 C28 C32 109.1(5) . .
C25 C28 C32 112.1(4) . .
C31 C28 C32 102.8(5) . .

loop_
_geom_bond_atom_site_label_1
_geom_bond_atom_site_label_2
_geom_bond_distance
_geom_bond_site_symmetry_2
Br1 C8 1.894(3) .
Br2 C22 1.902(4) .
C1 C7 1.364(4) .
C1 C9 1.489(4) .
C1 C2 1.493(5) .
C2 C13 1.373(5) .
C2 C19 1.389(5) .
C3 C4 1.382(4) .
C3 C9 1.392(4) .
C4 C8 1.365(5) .
C5 C20 1.366(5) .
C5 C6 1.393(5) .
C5 C15 1.531(4) .
C6 C11 1.377(4) .
C7 C12 1.487(5) .
C7 C17 1.489(4) .
C8 C18 1.385(5) .
C9 C10 1.395(5) .
C10 C18 1.377(4) .
C11 C17 1.375(5) .
C12 C14 1.383(4) .
C12 C16 1.386(5) .
C13 C27 1.389(5) .
C14 C26 1.381(5) .
C15 C33 1.495(7) .
C15 C29 1.496(6) .
C15 C30 1.516(6) .
C16 C23 1.376(5) .
C17 C21 1.375(4) .
C19 C24 1.385(5) .
C20 C21 1.388(5) .
C22 C24 1.357(6) .
C22 C27 1.381(6) .
C23 C25 1.387(5) .
C25 C26 1.391(5) .
C25 C28 1.522(5) .
C28 C34 1.460(8) .
C28 C31 1.543(7) .
C28 C32 1.546(8) .
